data_4518569
loop_
_publ_author_name
'Glukhacheva, Vera S.'
'Il&#x2019;yasov, Sergey G.'
'Kazantsev, Igor V.'
'Shestakova, Elena O.'
'Il&#x2019;yasov, Dmitri S.'
'Eltsov, Ilia V.'
'Nefedov, Andrey A.'
'Gatilov, Yuri V.'

_publ_section_title
;
 New Reaction Products of Acetylacetone with Semicarbazide Derivatives
;
_journal_issue 12
_journal_name_full 'ACS Omega'
_journal_page_first 8637
_journal_page_last 8645
_journal_paper_doi 10.1021/acsomega.1c00518
_journal_volume 6
_journal_year 2021
_chemical_formula_moiety 'C12 H16 N6 O2'
_chemical_formula_sum 'C12 H16 N6 O2'
_chemical_formula_weight 276.31
_chemical_melting_point 418
_chemical_name_systematic
;
Bis(3,5-dimethylpyrazole-1-carbonyl)hydrazine + ethanol-toluene solvents
;
_space_group_crystal_system monoclinic
_space_group_IT_number 15
_space_group_name_Hall '-C 2yc'
_space_group_name_H-M_alt 'C 1 2/c 1'
_atom_sites_solution_hydrogens geom
_atom_sites_solution_primary direct
_atom_sites_solution_secondary difmap
_audit_creation_method SHELXL-2018/3
_cell_angle_alpha 90
_cell_angle_beta 106.521(2)
_cell_angle_gamma 90
_cell_formula_units_Z 24
_cell_length_a 32.0854(18)
_cell_length_b 16.6338(7)
_cell_length_c 18.7396(11)
_cell_measurement_reflns_used 9983
_cell_measurement_temperature 296(2)
_cell_measurement_theta_max 25.99
_cell_measurement_theta_min 2.33
_cell_volume 9588.5(9)
_computing_cell_refinement 'Bruker SAINT'
_computing_data_collection 'Bruker APEX2'
_computing_data_reduction 'Bruker SAINT'
_computing_molecular_graphics 'Bruker SHELXTL'
_computing_publication_material 'Bruker SHELXTL'
_computing_structure_refinement 'SHELXL-2018/3 (Sheldrick, 2018)'
_computing_structure_solution 'SHELXS-97 (Sheldrick, 2008)'
_diffrn_ambient_temperature 296(2)
_diffrn_measured_fraction_theta_full 0.998
_diffrn_measured_fraction_theta_max 0.998
_diffrn_measurement_device_type 'Bruker APEX-II CCD'
_diffrn_measurement_method '\f and \w scans'
_diffrn_radiation_type MoK\a
_diffrn_radiation_wavelength 0.71073
_diffrn_reflns_av_R_equivalents 0.0545
_diffrn_reflns_av_unetI/netI 0.0471
_diffrn_reflns_Laue_measured_fraction_full 0.998
_diffrn_reflns_Laue_measured_fraction_max 0.998
_diffrn_reflns_limit_h_max 37
_diffrn_reflns_limit_h_min -38
_diffrn_reflns_limit_k_max 19
_diffrn_reflns_limit_k_min -19
_diffrn_reflns_limit_l_max 22
_diffrn_reflns_limit_l_min -21
_diffrn_reflns_number 35665
_diffrn_reflns_point_group_measured_fraction_full 0.998
_diffrn_reflns_point_group_measured_fraction_max 0.998
_diffrn_reflns_theta_full 25.027
_diffrn_reflns_theta_max 25.027
_diffrn_reflns_theta_min 2.333
_diffrn_source 'sealed tube'
_exptl_absorpt_coefficient_mu 0.083
_exptl_absorpt_correction_T_max 0.9422
_exptl_absorpt_correction_T_min 0.8768
_exptl_absorpt_correction_type multi-scan
_exptl_absorpt_process_details SADABS-2008/1
_exptl_crystal_colour colourless
_exptl_crystal_density_diffrn 1.148
_exptl_crystal_description prism
_exptl_crystal_F_000 3504
_exptl_crystal_size_max 0.640
_exptl_crystal_size_mid 0.410
_exptl_crystal_size_min 0.260
_refine_diff_density_max 0.375
_refine_diff_density_min -0.234
_refine_diff_density_rms 0.056
_refine_ls_extinction_method none
_refine_ls_goodness_of_fit_ref 1.093
_refine_ls_hydrogen_treatment constr
_refine_ls_matrix_type full
_refine_ls_number_parameters 553
_refine_ls_number_reflns 8467
_refine_ls_number_restraints 3
_refine_ls_restrained_S_all 1.093
_refine_ls_R_factor_all 0.1097
_refine_ls_R_factor_gt 0.0701
_refine_ls_shift/su_max 0.003
_refine_ls_shift/su_mean 0.000
_refine_ls_structure_factor_coef Fsqd
_refine_ls_weighting_details 'w=1/[\s^2^(Fo^2^)+(0.2000P)^2^] where P=(Fo^2^+2Fc^2^)/3'
_refine_ls_weighting_scheme calc
_refine_ls_wR_factor_gt 0.2211
_refine_ls_wR_factor_ref 0.2908
_reflns_Friedel_coverage 0.000
_reflns_number_gt 5329
_reflns_number_total 8467
_reflns_threshold_expression 'I > 2\s(I)'
_cod_data_source_file ao1c00518_si_001.cif
_cod_data_source_block bijskg4_sq
_cod_depositor_comments 'Adding full bibliography for 4518569.cif.'
_cod_original_sg_symbol_H-M 'C 2/c'
_cod_database_code 4518569
_shelx_shelxl_version_number 2018/3
_shelx_space_group_comment
;
The symmetry employed for this shelxl refinement is uniquely defined
by the following loop, which should always be used as a source of
symmetry information in preference to the above space-group names.
They are only intended as comments.
;
_shelx_estimated_absorpt_t_min 0.949
_shelx_estimated_absorpt_t_max 0.979

loop_
_space_group_symop_operation_xyz
'x, y, z'
'-x, y, -z+1/2'
'x+1/2, y+1/2, z'
'-x+1/2, y+1/2, -z+1/2'
'-x, -y, -z'
'x, -y, z-1/2'
'-x+1/2, -y+1/2, -z'
'x+1/2, -y+1/2, z-1/2'

loop_
_atom_site_label
_atom_site_type_symbol
_atom_site_fract_x
_atom_site_fract_y
_atom_site_fract_z
_atom_site_U_iso_or_equiv
_atom_site_adp_type
_atom_site_occupancy
_atom_site_site_symmetry_order
_atom_site_calc_flag
_atom_site_refinement_flags_posn
_atom_site_refinement_flags_adp
_atom_site_refinement_flags_occupancy
_atom_site_disorder_assembly
_atom_site_disorder_group
O1 O 0.17775(8) -0.05862(13) 0.18475(15) 0.0787(7) Uani 1 1 d . . . . .
N1 N 0.19755(7) 0.06091(13) 0.24479(14) 0.0532(6) Uani 1 1 d . . . . .
N2 N 0.19228(8) 0.14298(14) 0.24078(15) 0.0657(7) Uani 1 1 d . . . . .
O2 O 0.07051(8) -0.03112(15) 0.16460(13) 0.0818(7) Uani 1 1 d . . . . .
C3 C 0.22295(10) 0.17053(18) 0.2985(2) 0.0713(9) Uani 1 1 d . . . . .
C4 C 0.24717(10) 0.1087(2) 0.3389(2) 0.0728(9) Uani 1 1 d . . . . .
H4 H 0.270230 0.114111 0.381811 0.087 Uiso 1 1 calc R U . . .
C5 C 0.23156(9) 0.03913(18) 0.30515(19) 0.0634(8) Uani 1 1 d . . . . .
C6 C 0.22805(16) 0.2600(2) 0.3118(3) 0.1166(18) Uani 1 1 d . . . . .
H6A H 0.211264 0.288171 0.268420 0.175 Uiso 1 1 calc R U . . .
H6B H 0.258133 0.274358 0.321715 0.175 Uiso 1 1 calc R U . . .
H6C H 0.217985 0.274276 0.353695 0.175 Uiso 1 1 calc R U . . .
C7 C 0.24368(13) -0.0454(2) 0.3246(3) 0.0993(14) Uani 1 1 d . . . . .
H7A H 0.266580 -0.047356 0.370512 0.149 Uiso 1 1 calc R U . . .
H7B H 0.253479 -0.069707 0.285761 0.149 Uiso 1 1 calc R U . . .
H7C H 0.218858 -0.074226 0.330162 0.149 Uiso 1 1 calc R U . . .
C8 C 0.17041(9) 0.01134(17) 0.18915(17) 0.0542(7) Uani 1 1 d . . . . .
N9 N 0.13792(8) 0.05369(14) 0.14355(14) 0.0629(7) Uani 1 1 d . . . . .
H9A H 0.135863 0.104737 0.148988 0.075 Uiso 1 1 calc R U . . .
N10 N 0.04782(8) -0.06474(14) 0.04144(15) 0.0620(7) Uani 1 1 d . . . . .
N11 N 0.05464(9) -0.05464(16) -0.02629(15) 0.0699(7) Uani 1 1 d . . . . .
C12 C 0.02323(13) -0.0961(2) -0.0722(2) 0.0825(11) Uani 1 1 d . . . . .
C13 C -0.00370(13) -0.1331(2) -0.0341(3) 0.0917(13) Uani 1 1 d . . . . .
H13 H -0.027825 -0.165330 -0.054706 0.110 Uiso 1 1 calc R U . . .
C15 C 0.01905(18) -0.0983(3) -0.1543(3) 0.130(2) Uani 1 1 d . . . . .
H15A H 0.043390 -0.071126 -0.163544 0.196 Uiso 1 1 calc R U . . .
H15B H -0.007385 -0.071947 -0.181107 0.196 Uiso 1 1 calc R U . . .
H15C H 0.018474 -0.153131 -0.170448 0.196 Uiso 1 1 calc R U . . .
C14 C 0.01239(11) -0.1127(2) 0.0380(2) 0.0766(10) Uani 1 1 d . . . . .
C16 C -0.00296(15) -0.1350(3) 0.1030(3) 0.1110(15) Uani 1 1 d . . . . .
H16A H -0.025802 -0.174056 0.088000 0.166 Uiso 1 1 calc R U . . .
H16B H -0.013763 -0.087976 0.121604 0.166 Uiso 1 1 calc R U . . .
H16C H 0.020736 -0.157266 0.141326 0.166 Uiso 1 1 calc R U . . .
C17 C 0.07557(10) -0.02718(16) 0.10406(16) 0.0563(7) Uani 1 1 d . . . . .
N18 N 0.10801(8) 0.01308(15) 0.08790(14) 0.0665(7) Uani 1 1 d . . . . .
H18A H 0.110093 0.013493 0.043155 0.080 Uiso 1 1 calc R U . . .
O3 O 0.09925(7) 0.21141(13) 0.14142(13) 0.0691(6) Uani 1 1 d . . . . .
O4 O 0.09758(7) 0.28484(12) -0.04659(13) 0.0667(6) Uani 1 1 d . . . . .
N19 N 0.12231(7) 0.33568(14) 0.18665(13) 0.0563(6) Uani 1 1 d . . . . .
N20 N 0.14035(8) 0.40677(14) 0.17208(14) 0.0604(6) Uani 1 1 d . . . . .
C21 C 0.13670(11) 0.4567(2) 0.2253(2) 0.0723(9) Uani 1 1 d . . . . .
C22 C 0.11691(13) 0.4166(3) 0.2736(2) 0.0891(11) Uani 1 1 d . . . . .
H22 H 0.110951 0.438694 0.315243 0.107 Uiso 1 1 calc R U . . .
C23 C 0.10818(11) 0.3407(2) 0.24890(18) 0.0729(9) Uani 1 1 d . . . . .
C24 C 0.15092(16) 0.5411(2) 0.2267(3) 0.1082(15) Uani 1 1 d . . . . .
H24A H 0.174031 0.550724 0.271315 0.162 Uiso 1 1 calc R U . . .
H24B H 0.126922 0.575977 0.225660 0.162 Uiso 1 1 calc R U . . .
H24C H 0.161061 0.551472 0.184101 0.162 Uiso 1 1 calc R U . . .
C25 C 0.08894(18) 0.2738(3) 0.2803(3) 0.1170(16) Uani 1 1 d . . . . .
H25A H 0.084213 0.290438 0.326438 0.175 Uiso 1 1 calc R U . . .
H25B H 0.108361 0.228628 0.289033 0.175 Uiso 1 1 calc R U . . .
H25C H 0.061700 0.258748 0.245897 0.175 Uiso 1 1 calc R U . . .
C26 C 0.12143(9) 0.26982(16) 0.14073(16) 0.0527(7) Uani 1 1 d . . . . .
N27 N 0.14820(9) 0.27742(14) 0.09630(14) 0.0620(7) Uani 1 1 d . . . . .
H27A H 0.165164 0.318302 0.100925 0.074 Uiso 1 1 calc R U . . .
N28 N 0.12175(8) 0.16125(13) -0.07038(13) 0.0548(6) Uani 1 1 d . . . . .
N29 N 0.13984(8) 0.09030(15) -0.03968(15) 0.0626(7) Uani 1 1 d . . . . .
C30 C 0.13667(12) 0.0419(2) -0.0962(2) 0.0758(10) Uani 1 1 d . . . . .
C31 C 0.11666(13) 0.0803(3) -0.1630(2) 0.0894(11) Uani 1 1 d . . . . .
H31 H 0.110547 0.057704 -0.210239 0.107 Uiso 1 1 calc R U . . .
C32 C 0.10768(12) 0.1564(2) -0.14711(19) 0.0759(10) Uani 1 1 d . . . . .
C33 C 0.15085(17) -0.0433(2) -0.0850(3) 0.1152(16) Uani 1 1 d . . . . .
H33A H 0.177808 -0.049759 -0.097056 0.173 Uiso 1 1 calc R U . . .
H33B H 0.129115 -0.077205 -0.116747 0.173 Uiso 1 1 calc R U . . .
H33C H 0.154787 -0.058097 -0.033999 0.173 Uiso 1 1 calc R U . . .
C34 C 0.08734(18) 0.2252(3) -0.1957(2) 0.1144(16) Uani 1 1 d . . . . .
H34A H 0.086379 0.213530 -0.246282 0.172 Uiso 1 1 calc R U . . .
H34B H 0.104209 0.272912 -0.179607 0.172 Uiso 1 1 calc R U . . .
H34C H 0.058325 0.233346 -0.192352 0.172 Uiso 1 1 calc R U . . .
C35 C 0.12034(9) 0.22743(17) -0.02520(17) 0.0528(7) Uani 1 1 d . . . . .
N36 N 0.14793(9) 0.21964(14) 0.04430(14) 0.0637(7) Uani 1 1 d . . . . .
H36A H 0.165027 0.178865 0.055497 0.076 Uiso 1 1 calc R U . . .
O5 O 0.17666(8) 0.55377(13) -0.00379(15) 0.0819(7) Uani 1 1 d . . . . .
O6 O 0.07097(8) 0.53311(15) -0.09668(14) 0.0818(7) Uani 1 1 d . . . . .
N37 N 0.19610(7) 0.43799(14) -0.05269(14) 0.0577(6) Uani 1 1 d . . . . .
N38 N 0.19012(8) 0.35679(14) -0.06025(18) 0.0718(8) Uani 1 1 d . . . . .
C39 C 0.21980(11) 0.3322(2) -0.0927(2) 0.0779(10) Uani 1 1 d . . . . .
C40 C 0.24460(10) 0.3963(2) -0.1047(2) 0.0801(10) Uani 1 1 d . . . . .
H40 H 0.267446 0.393540 -0.125945 0.096 Uiso 1 1 calc R U . . .
C41 C 0.22965(10) 0.46353(19) -0.0799(2) 0.0687(9) Uani 1 1 d . . . . .
C42 C 0.22327(17) 0.2457(2) -0.1106(4) 0.126(2) Uani 1 1 d . . . . .
H42A H 0.217354 0.213109 -0.072325 0.189 Uiso 1 1 calc R U . . .
H42B H 0.252101 0.234618 -0.113549 0.189 Uiso 1 1 calc R U . . .
H42C H 0.202597 0.233546 -0.157500 0.189 Uiso 1 1 calc R U . . .
C43 C 0.24205(15) 0.5497(3) -0.0821(3) 0.1175(17) Uani 1 1 d . . . . .
H43A H 0.263955 0.554548 -0.107703 0.176 Uiso 1 1 calc R U . . .
H43B H 0.253233 0.569623 -0.032242 0.176 Uiso 1 1 calc R U . . .
H43C H 0.216950 0.580443 -0.107862 0.176 Uiso 1 1 calc R U . . .
C44 C 0.16868(9) 0.48416(17) -0.02090(16) 0.0555(7) Uani 1 1 d . . . . .
N45 N 0.13540(8) 0.44132(14) -0.01089(15) 0.0626(7) Uani 1 1 d . . . . .
H45A H 0.133124 0.390745 -0.020758 0.075 Uiso 1 1 calc R U . . .
N46 N 0.04717(8) 0.56394(14) 0.00382(15) 0.0612(7) Uani 1 1 d . . . . .
N47 N 0.05354(9) 0.55246(16) 0.07796(17) 0.0708(7) Uani 1 1 d . . . . .
C48 C 0.02296(13) 0.5963(2) 0.0942(3) 0.0871(12) Uani 1 1 d . . . . .
C49 C -0.00283(13) 0.6345(2) 0.0305(3) 0.0965(14) Uani 1 1 d . . . . .
H49 H -0.026489 0.667712 0.028150 0.116 Uiso 1 1 calc R U . . .
C50 C 0.01251(11) 0.6147(2) -0.0265(3) 0.0800(11) Uani 1 1 d . . . . .
C51 C 0.01932(17) 0.5982(3) 0.1724(3) 0.132(2) Uani 1 1 d . . . . .
H51A H -0.006958 0.571669 0.173999 0.198 Uiso 1 1 calc R U . . .
H51B H 0.018736 0.653041 0.188096 0.198 Uiso 1 1 calc R U . . .
H51C H 0.043863 0.571213 0.204980 0.198 Uiso 1 1 calc R U . . .
C52 C -0.00237(16) 0.6376(3) -0.1060(3) 0.1153(16) Uani 1 1 d . . . . .
H52A H -0.026338 0.674337 -0.113860 0.173 Uiso 1 1 calc R U . . .
H52B H -0.011459 0.590415 -0.135817 0.173 Uiso 1 1 calc R U . . .
H52C H 0.021045 0.663004 -0.119902 0.173 Uiso 1 1 calc R U . . .
C53 C 0.07439(10) 0.52568(17) -0.03166(18) 0.0573(7) Uani 1 1 d . . . . .
N54 N 0.10503(8) 0.48022(14) 0.01552(15) 0.0646(7) Uani 1 1 d . . . . .
H54A H 0.105509 0.475685 0.061459 0.077 Uiso 1 1 calc R U . . .

loop_
_atom_site_aniso_label
_atom_site_aniso_U_11
_atom_site_aniso_U_22
_atom_site_aniso_U_33
_atom_site_aniso_U_23
_atom_site_aniso_U_13
_atom_site_aniso_U_12
O1 0.0771(15) 0.0513(13) 0.1026(19) -0.0182(11) 0.0171(13) -0.0061(10)
N1 0.0487(13) 0.0449(12) 0.0631(15) -0.0050(10) 0.0111(11) -0.0024(9)
N2 0.0593(15) 0.0526(14) 0.0734(18) -0.0092(12) -0.0002(13) -0.0021(11)
O2 0.0837(16) 0.1101(19) 0.0514(14) 0.0088(12) 0.0189(12) -0.0143(13)
C3 0.0573(18) 0.0581(18) 0.087(2) -0.0182(16) 0.0016(17) -0.0012(14)
C4 0.0572(18) 0.080(2) 0.070(2) -0.0050(17) -0.0008(16) -0.0027(16)
C5 0.0489(16) 0.0634(18) 0.074(2) 0.0050(16) 0.0113(15) 0.0016(13)
C6 0.109(3) 0.065(2) 0.137(4) -0.027(2) -0.028(3) -0.004(2)
C7 0.090(3) 0.073(2) 0.114(3) 0.013(2) -0.006(2) 0.0073(19)
C8 0.0536(16) 0.0544(17) 0.0590(18) -0.0051(13) 0.0232(14) -0.0099(13)
N9 0.0688(16) 0.0556(14) 0.0549(15) -0.0066(11) 0.0025(12) -0.0148(12)
N10 0.0587(15) 0.0610(14) 0.0620(17) -0.0024(12) 0.0104(12) -0.0084(11)
N11 0.0740(17) 0.0791(17) 0.0508(16) -0.0174(13) 0.0088(13) -0.0049(13)
C12 0.077(2) 0.080(2) 0.072(2) -0.0262(19) -0.0082(19) 0.0134(19)
C13 0.065(2) 0.081(2) 0.112(3) -0.027(2) -0.003(2) -0.0060(19)
C15 0.131(4) 0.170(5) 0.070(3) -0.051(3) -0.004(3) 0.020(3)
C14 0.0574(19) 0.0666(19) 0.099(3) -0.0025(19) 0.0120(19) -0.0090(15)
C16 0.083(3) 0.120(3) 0.131(4) 0.019(3) 0.033(3) -0.032(2)
C17 0.0651(18) 0.0545(16) 0.0451(17) 0.0044(13) 0.0088(14) -0.0062(13)
N18 0.0777(17) 0.0759(16) 0.0435(13) -0.0054(12) 0.0133(12) -0.0282(14)
O3 0.0571(12) 0.0681(13) 0.0788(16) 0.0043(11) 0.0140(11) -0.0060(10)
O4 0.0543(12) 0.0636(12) 0.0787(15) 0.0027(11) 0.0134(11) 0.0039(10)
N19 0.0556(14) 0.0663(15) 0.0460(14) -0.0015(11) 0.0129(11) -0.0007(11)
N20 0.0637(15) 0.0619(15) 0.0523(15) -0.0075(12) 0.0114(12) -0.0029(11)
C21 0.066(2) 0.081(2) 0.062(2) -0.0200(18) 0.0055(17) 0.0027(16)
C22 0.085(2) 0.130(3) 0.052(2) -0.018(2) 0.0192(19) 0.006(2)
C23 0.071(2) 0.100(2) 0.0492(19) -0.0009(17) 0.0192(16) 0.0028(18)
C24 0.117(3) 0.087(3) 0.108(3) -0.039(2) 0.013(3) -0.008(2)
C25 0.133(4) 0.151(4) 0.083(3) 0.018(3) 0.056(3) -0.019(3)
C26 0.0487(15) 0.0563(16) 0.0466(16) 0.0042(13) 0.0030(13) -0.0014(13)
N27 0.0775(17) 0.0530(13) 0.0591(15) -0.0092(11) 0.0254(13) -0.0099(12)
N28 0.0602(14) 0.0599(14) 0.0480(14) -0.0018(11) 0.0211(11) -0.0019(11)
N29 0.0680(16) 0.0631(15) 0.0633(16) -0.0018(13) 0.0293(13) 0.0034(12)
C30 0.082(2) 0.077(2) 0.078(2) -0.0227(19) 0.040(2) -0.0054(17)
C31 0.098(3) 0.113(3) 0.064(2) -0.025(2) 0.036(2) -0.010(2)
C32 0.075(2) 0.103(3) 0.051(2) -0.0042(18) 0.0211(16) -0.0090(19)
C33 0.134(4) 0.087(3) 0.143(4) -0.031(3) 0.067(4) 0.007(3)
C34 0.136(4) 0.139(4) 0.059(2) 0.021(2) 0.013(3) 0.011(3)
C35 0.0467(15) 0.0588(16) 0.0569(18) 0.0023(14) 0.0213(13) -0.0044(13)
N36 0.0777(17) 0.0569(14) 0.0544(15) -0.0046(11) 0.0153(13) 0.0063(12)
O5 0.0824(16) 0.0567(13) 0.1028(19) -0.0145(12) 0.0202(14) -0.0032(11)
O6 0.0826(16) 0.1102(19) 0.0570(15) 0.0143(13) 0.0272(12) 0.0072(13)
N37 0.0471(13) 0.0565(14) 0.0713(17) 0.0023(11) 0.0197(12) -0.0008(10)
N38 0.0603(16) 0.0552(14) 0.112(2) -0.0029(14) 0.0435(16) 0.0032(11)
C39 0.061(2) 0.077(2) 0.106(3) 0.0033(19) 0.040(2) 0.0139(16)
C40 0.0553(19) 0.094(3) 0.102(3) 0.020(2) 0.0386(19) 0.0141(17)
C41 0.0494(17) 0.077(2) 0.079(2) 0.0200(17) 0.0176(16) -0.0040(15)
C42 0.112(4) 0.083(3) 0.211(6) -0.024(3) 0.091(4) 0.017(2)
C43 0.102(3) 0.094(3) 0.174(5) 0.021(3) 0.068(3) -0.024(2)
C44 0.0594(17) 0.0533(17) 0.0510(16) 0.0001(13) 0.0112(13) 0.0029(13)
N45 0.0660(16) 0.0518(13) 0.0820(19) -0.0012(12) 0.0403(14) 0.0044(11)
N46 0.0570(14) 0.0608(14) 0.0696(18) -0.0019(12) 0.0244(13) 0.0053(11)
N47 0.0701(17) 0.0784(17) 0.0734(19) -0.0157(14) 0.0358(15) -0.0005(13)
C48 0.076(2) 0.084(2) 0.120(3) -0.043(2) 0.057(3) -0.017(2)
C49 0.063(2) 0.078(2) 0.154(4) -0.026(3) 0.042(3) 0.0051(19)
C50 0.0569(19) 0.0624(19) 0.120(3) -0.001(2) 0.024(2) 0.0023(15)
C51 0.126(4) 0.169(5) 0.130(4) -0.077(4) 0.083(4) -0.033(3)
C52 0.092(3) 0.112(3) 0.131(4) 0.037(3) 0.014(3) 0.028(2)
C53 0.0626(18) 0.0575(17) 0.0579(19) 0.0049(14) 0.0270(15) 0.0001(13)
N54 0.0782(17) 0.0681(15) 0.0576(15) 0.0072(12) 0.0357(14) 0.0230(13)

loop_
_atom_type_symbol
_atom_type_description
_atom_type_scat_dispersion_real
_atom_type_scat_dispersion_imag
_atom_type_scat_source
C C 0.0033 0.0016 'International Tables Vol C Tables 4.2.6.8 and 6.1.1.4'
H H 0.0000 0.0000 'International Tables Vol C Tables 4.2.6.8 and 6.1.1.4'
N N 0.0061 0.0033 'International Tables Vol C Tables 4.2.6.8 and 6.1.1.4'
O O 0.0106 0.0060 'International Tables Vol C Tables 4.2.6.8 and 6.1.1.4'

loop_
_geom_angle_atom_site_label_1
_geom_angle_atom_site_label_2
_geom_angle_atom_site_label_3
_geom_angle
_geom_angle_site_symmetry_1
_geom_angle_site_symmetry_3
_geom_angle_publ_flag
N2 N1 C5 111.2(2) . . ?
N2 N1 C8 119.8(2) . . ?
C5 N1 C8 128.9(2) . . ?
C3 N2 N1 104.4(2) . . ?
N2 C3 C4 111.3(3) . . ?
N2 C3 C6 119.9(3) . . ?
C4 C3 C6 128.8(3) . . ?
C5 C4 C3 107.9(3) . . ?
C5 C4 H4 126.0 . . ?
C3 C4 H4 126.0 . . ?
C4 C5 N1 105.2(3) . . ?
C4 C5 C7 131.8(3) . . ?
N1 C5 C7 123.0(3) . . ?
C3 C6 H6A 109.5 . . ?
C3 C6 H6B 109.5 . . ?
H6A C6 H6B 109.5 . . ?
C3 C6 H6C 109.5 . . ?
H6A C6 H6C 109.5 . . ?
H6B C6 H6C 109.5 . . ?
C5 C7 H7A 109.5 . . ?
C5 C7 H7B 109.5 . . ?
H7A C7 H7B 109.5 . . ?
C5 C7 H7C 109.5 . . ?
H7A C7 H7C 109.5 . . ?
H7B C7 H7C 109.5 . . ?
O1 C8 N9 126.8(3) . . ?
O1 C8 N1 121.7(3) . . ?
N9 C8 N1 111.5(2) . . ?
C8 N9 N18 118.2(2) . . ?
C8 N9 H9A 120.9 . . ?
N18 N9 H9A 120.9 . . ?
N11 N10 C14 112.3(3) . . ?
N11 N10 C17 119.6(2) . . ?
C14 N10 C17 128.1(3) . . ?
C12 N11 N10 104.4(3) . . ?
N11 C12 C13 111.3(3) . . ?
N11 C12 C15 120.5(4) . . ?
C13 C12 C15 128.1(4) . . ?
C14 C13 C12 106.4(3) . . ?
C14 C13 H13 126.8 . . ?
C12 C13 H13 126.8 . . ?
C12 C15 H15A 109.5 . . ?
C12 C15 H15B 109.5 . . ?
H15A C15 H15B 109.5 . . ?
C12 C15 H15C 109.5 . . ?
H15A C15 H15C 109.5 . . ?
H15B C15 H15C 109.5 . . ?
C13 C14 N10 105.6(4) . . ?
C13 C14 C16 129.7(4) . . ?
N10 C14 C16 124.7(3) . . ?
C14 C16 H16A 109.5 . . ?
C14 C16 H16B 109.5 . . ?
H16A C16 H16B 109.5 . . ?
C14 C16 H16C 109.5 . . ?
H16A C16 H16C 109.5 . . ?
H16B C16 H16C 109.5 . . ?
O2 C17 N18 124.5(3) . . ?
O2 C17 N10 123.1(3) . . ?
N18 C17 N10 112.5(3) . . ?
C17 N18 N9 119.5(3) . . ?
C17 N18 H18A 120.3 . . ?
N9 N18 H18A 120.3 . . ?
C23 N19 N20 112.1(2) . . ?
C23 N19 C26 128.5(3) . . ?
N20 N19 C26 119.4(2) . . ?
C21 N20 N19 104.8(3) . . ?
N20 C21 C22 109.8(3) . . ?
N20 C21 C24 121.0(4) . . ?
C22 C21 C24 129.2(4) . . ?
C23 C22 C21 108.0(3) . . ?
C23 C22 H22 126.0 . . ?
C21 C22 H22 126.0 . . ?
C22 C23 N19 105.3(3) . . ?
C22 C23 C25 129.8(4) . . ?
N19 C23 C25 124.9(3) . . ?
C21 C24 H24A 109.5 . . ?
C21 C24 H24B 109.5 . . ?
H24A C24 H24B 109.5 . . ?
C21 C24 H24C 109.5 . . ?
H24A C24 H24C 109.5 . . ?
H24B C24 H24C 109.5 . . ?
C23 C25 H25A 109.5 . . ?
C23 C25 H25B 109.5 . . ?
H25A C25 H25B 109.5 . . ?
C23 C25 H25C 109.5 . . ?
H25A C25 H25C 109.5 . . ?
H25B C25 H25C 109.5 . . ?
O3 C26 N27 123.9(3) . . ?
O3 C26 N19 122.5(3) . . ?
N27 C26 N19 113.6(2) . . ?
C26 N27 N36 119.6(2) . . ?
C26 N27 H27A 120.2 . . ?
N36 N27 H27A 120.2 . . ?
N29 N28 C32 111.2(3) . . ?
N29 N28 C35 120.5(2) . . ?
C32 N28 C35 128.3(3) . . ?
C30 N29 N28 105.3(3) . . ?
N29 C30 C31 110.8(3) . . ?
N29 C30 C33 121.4(4) . . ?
C31 C30 C33 127.7(4) . . ?
C32 C31 C30 107.8(3) . . ?
C32 C31 H31 126.1 . . ?
C30 C31 H31 126.1 . . ?
C31 C32 N28 104.9(3) . . ?
C31 C32 C34 131.9(4) . . ?
N28 C32 C34 123.1(3) . . ?
C30 C33 H33A 109.5 . . ?
C30 C33 H33B 109.5 . . ?
H33A C33 H33B 109.5 . . ?
C30 C33 H33C 109.5 . . ?
H33A C33 H33C 109.5 . . ?
H33B C33 H33C 109.5 . . ?
C32 C34 H34A 109.5 . . ?
C32 C34 H34B 109.5 . . ?
H34A C34 H34B 109.5 . . ?
C32 C34 H34C 109.5 . . ?
H34A C34 H34C 109.5 . . ?
H34B C34 H34C 109.5 . . ?
O4 C35 N36 124.4(3) . . ?
O4 C35 N28 123.1(3) . . ?
N36 C35 N28 112.4(2) . . ?
C35 N36 N27 119.2(2) . . ?
C35 N36 H36A 120.4 . . ?
N27 N36 H36A 120.4 . . ?
N38 N37 C41 111.5(2) . . ?
N38 N37 C44 119.5(2) . . ?
C41 N37 C44 129.0(3) . . ?
C39 N38 N37 104.7(2) . . ?
N38 C39 C40 110.8(3) . . ?
N38 C39 C42 120.6(3) . . ?
C40 C39 C42 128.6(3) . . ?
C41 C40 C39 107.8(3) . . ?
C41 C40 H40 126.1 . . ?
C39 C40 H40 126.1 . . ?
C40 C41 N37 105.2(3) . . ?
C40 C41 C43 131.5(3) . . ?
N37 C41 C43 123.2(3) . . ?
C39 C42 H42A 109.5 . . ?
C39 C42 H42B 109.5 . . ?
H42A C42 H42B 109.5 . . ?
C39 C42 H42C 109.5 . . ?
H42A C42 H42C 109.5 . . ?
H42B C42 H42C 109.5 . . ?
C41 C43 H43A 109.5 . . ?
C41 C43 H43B 109.5 . . ?
H43A C43 H43B 109.5 . . ?
C41 C43 H43C 109.5 . . ?
H43A C43 H43C 109.5 . . ?
H43B C43 H43C 109.5 . . ?
O5 C44 N45 126.1(3) . . ?
O5 C44 N37 121.3(3) . . ?
N45 C44 N37 112.6(2) . . ?
C44 N45 N54 118.4(2) . . ?
C44 N45 H45A 120.8 . . ?
N54 N45 H45A 120.8 . . ?
N47 N46 C50 112.0(3) . . ?
N47 N46 C53 119.4(3) . . ?
C50 N46 C53 128.5(3) . . ?
C48 N47 N46 104.6(3) . . ?
N47 C48 C49 110.6(4) . . ?
N47 C48 C51 120.2(5) . . ?
C49 C48 C51 129.2(4) . . ?
C50 C49 C48 107.9(3) . . ?
C50 C49 H49 126.0 . . ?
C48 C49 H49 126.0 . . ?
C49 C50 N46 104.9(4) . . ?
C49 C50 C52 130.9(4) . . ?
N46 C50 C52 124.2(4) . . ?
C48 C51 H51A 109.5 . . ?
C48 C51 H51B 109.5 . . ?
H51A C51 H51B 109.5 . . ?
C48 C51 H51C 109.5 . . ?
H51A C51 H51C 109.5 . . ?
H51B C51 H51C 109.5 . . ?
C50 C52 H52A 109.5 . . ?
C50 C52 H52B 109.5 . . ?
H52A C52 H52B 109.5 . . ?
C50 C52 H52C 109.5 . . ?
H52A C52 H52C 109.5 . . ?
H52B C52 H52C 109.5 . . ?
O6 C53 N54 124.2(3) . . ?
O6 C53 N46 123.3(3) . . ?
N54 C53 N46 112.4(3) . . ?
C53 N54 N45 119.1(3) . . ?
C53 N54 H54A 120.4 . . ?
N45 N54 H54A 120.4 . . ?

loop_
_geom_bond_atom_site_label_1
_geom_bond_atom_site_label_2
_geom_bond_distance
_geom_bond_site_symmetry_2
_geom_bond_publ_flag
O1 C8 1.195(3) . ?
N1 N2 1.375(3) . ?
N1 C5 1.378(4) . ?
N1 C8 1.417(4) . ?
N2 C3 1.320(4) . ?
O2 C17 1.193(4) . ?
C3 C4 1.378(5) . ?
C3 C6 1.510(5) . ?
C4 C5 1.345(4) . ?
C4 H4 0.9300 . ?
C5 C7 1.477(5) . ?
C6 H6A 0.9600 . ?
C6 H6B 0.9600 . ?
C6 H6C 0.9600 . ?
C7 H7A 0.9600 . ?
C7 H7B 0.9600 . ?
C7 H7C 0.9600 . ?
C8 N9 1.344(4) . ?
N9 N18 1.377(3) . ?
N9 H9A 0.8600 . ?
N10 N11 1.358(4) . ?
N10 C14 1.375(4) . ?
N10 C17 1.402(4) . ?
N11 C12 1.319(4) . ?
C12 C13 1.409(6) . ?
C12 C15 1.506(6) . ?
C13 C14 1.346(6) . ?
C13 H13 0.9300 . ?
C15 H15A 0.9600 . ?
C15 H15B 0.9600 . ?
C15 H15C 0.9600 . ?
C14 C16 1.484(6) . ?
C16 H16A 0.9600 . ?
C16 H16B 0.9600 . ?
C16 H16C 0.9600 . ?
C17 N18 1.343(4) . ?
N18 H18A 0.8600 . ?
O3 C26 1.207(3) . ?
O4 C35 1.200(3) . ?
N19 C23 1.369(4) . ?
N19 N20 1.377(3) . ?
N19 C26 1.388(4) . ?
N20 C21 1.328(4) . ?
C21 C22 1.412(6) . ?
C21 C24 1.474(5) . ?
C22 C23 1.346(5) . ?
C22 H22 0.9300 . ?
C23 C25 1.474(5) . ?
C24 H24A 0.9600 . ?
C24 H24B 0.9600 . ?
C24 H24C 0.9600 . ?
C25 H25A 0.9600 . ?
C25 H25B 0.9600 . ?
C25 H25C 0.9600 . ?
C26 N27 1.361(4) . ?
N27 N36 1.367(3) . ?
N27 H27A 0.8600 . ?
N28 N29 1.368(3) . ?
N28 C32 1.381(4) . ?
N28 C35 1.397(4) . ?
N29 C30 1.312(4) . ?
C30 C31 1.390(6) . ?
C30 C33 1.485(5) . ?
C31 C32 1.349(5) . ?
C31 H31 0.9300 . ?
C32 C34 1.492(5) . ?
C33 H33A 0.9600 . ?
C33 H33B 0.9600 . ?
C33 H33C 0.9600 . ?
C34 H34A 0.9600 . ?
C34 H34B 0.9600 . ?
C34 H34C 0.9600 . ?
C35 N36 1.357(4) . ?
N36 H36A 0.8600 . ?
O5 C44 1.209(3) . ?
O6 C53 1.198(4) . ?
N37 N38 1.366(3) . ?
N37 C41 1.383(4) . ?
N37 C44 1.420(4) . ?
N38 C39 1.331(4) . ?
C39 C40 1.387(5) . ?
C39 C42 1.490(5) . ?
C40 C41 1.349(5) . ?
C40 H40 0.9300 . ?
C41 C43 1.492(5) . ?
C42 H42A 0.9600 . ?
C42 H42B 0.9600 . ?
C42 H42C 0.9600 . ?
C43 H43A 0.9600 . ?
C43 H43B 0.9600 . ?
C43 H43C 0.9600 . ?
C44 N45 1.340(4) . ?
N45 N54 1.374(3) . ?
N45 H45A 0.8600 . ?
N46 N47 1.359(4) . ?
N46 C50 1.384(4) . ?
N46 C53 1.393(4) . ?
N47 C48 1.326(4) . ?
C48 C49 1.397(6) . ?
C48 C51 1.502(7) . ?
C49 C50 1.338(6) . ?
C49 H49 0.9300 . ?
C50 C52 1.479(7) . ?
C51 H51A 0.9600 . ?
C51 H51B 0.9600 . ?
C51 H51C 0.9600 . ?
C52 H52A 0.9600 . ?
C52 H52B 0.9600 . ?
C52 H52C 0.9600 . ?
C53 N54 1.351(4) . ?
N54 H54A 0.8600 . ?

loop_
_geom_torsion_atom_site_label_1
_geom_torsion_atom_site_label_2
_geom_torsion_atom_site_label_3
_geom_torsion_atom_site_label_4
_geom_torsion
_geom_torsion_site_symmetry_1
_geom_torsion_site_symmetry_2
_geom_torsion_site_symmetry_3
_geom_torsion_site_symmetry_4
_geom_torsion_publ_flag
C5 N1 N2 C3 -0.1(4) . . . . ?
C8 N1 N2 C3 -178.1(3) . . . . ?
N1 N2 C3 C4 -0.3(4) . . . . ?
N1 N2 C3 C6 178.7(4) . . . . ?
N2 C3 C4 C5 0.6(4) . . . . ?
C6 C3 C4 C5 -178.3(4) . . . . ?
C3 C4 C5 N1 -0.6(4) . . . . ?
C3 C4 C5 C7 -177.7(4) . . . . ?
N2 N1 C5 C4 0.4(4) . . . . ?
C8 N1 C5 C4 178.2(3) . . . . ?
N2 N1 C5 C7 177.9(3) . . . . ?
C8 N1 C5 C7 -4.3(5) . . . . ?
N2 N1 C8 O1 169.4(3) . . . . ?
C5 N1 C8 O1 -8.2(5) . . . . ?
N2 N1 C8 N9 -8.8(4) . . . . ?
C5 N1 C8 N9 173.6(3) . . . . ?
O1 C8 N9 N18 3.9(5) . . . . ?
N1 C8 N9 N18 -178.0(2) . . . . ?
C14 N10 N11 C12 0.3(4) . . . . ?
C17 N10 N11 C12 -179.2(3) . . . . ?
N10 N11 C12 C13 -0.2(4) . . . . ?
N10 N11 C12 C15 178.6(3) . . . . ?
N11 C12 C13 C14 0.0(4) . . . . ?
C15 C12 C13 C14 -178.7(4) . . . . ?
C12 C13 C14 N10 0.1(4) . . . . ?
C12 C13 C14 C16 -179.7(4) . . . . ?
N11 N10 C14 C13 -0.2(4) . . . . ?
C17 N10 C14 C13 179.2(3) . . . . ?
N11 N10 C14 C16 179.6(4) . . . . ?
C17 N10 C14 C16 -1.0(6) . . . . ?
N11 N10 C17 O2 177.2(3) . . . . ?
C14 N10 C17 O2 -2.2(5) . . . . ?
N11 N10 C17 N18 -2.8(4) . . . . ?
C14 N10 C17 N18 177.7(3) . . . . ?
O2 C17 N18 N9 -0.4(5) . . . . ?
N10 C17 N18 N9 179.6(3) . . . . ?
C8 N9 N18 C17 80.6(4) . . . . ?
C23 N19 N20 C21 -0.9(3) . . . . ?
C26 N19 N20 C21 -179.3(3) . . . . ?
N19 N20 C21 C22 0.7(4) . . . . ?
N19 N20 C21 C24 -177.3(3) . . . . ?
N20 C21 C22 C23 -0.3(4) . . . . ?
C24 C21 C22 C23 177.6(4) . . . . ?
C21 C22 C23 N19 -0.3(4) . . . . ?
C21 C22 C23 C25 178.0(4) . . . . ?
N20 N19 C23 C22 0.8(4) . . . . ?
C26 N19 C23 C22 179.0(3) . . . . ?
N20 N19 C23 C25 -177.6(4) . . . . ?
C26 N19 C23 C25 0.6(5) . . . . ?
C23 N19 C26 O3 16.2(4) . . . . ?
N20 N19 C26 O3 -165.7(3) . . . . ?
C23 N19 C26 N27 -163.0(3) . . . . ?
N20 N19 C26 N27 15.1(3) . . . . ?
O3 C26 N27 N36 5.9(4) . . . . ?
N19 C26 N27 N36 -174.9(2) . . . . ?
C32 N28 N29 C30 -0.6(3) . . . . ?
C35 N28 N29 C30 -179.0(3) . . . . ?
N28 N29 C30 C31 -0.2(4) . . . . ?
N28 N29 C30 C33 -176.7(4) . . . . ?
N29 C30 C31 C32 1.0(5) . . . . ?
C33 C30 C31 C32 177.2(4) . . . . ?
C30 C31 C32 N28 -1.3(4) . . . . ?
C30 C31 C32 C34 178.8(4) . . . . ?
N29 N28 C32 C31 1.2(4) . . . . ?
C35 N28 C32 C31 179.5(3) . . . . ?
N29 N28 C32 C34 -178.8(4) . . . . ?
C35 N28 C32 C34 -0.6(6) . . . . ?
N29 N28 C35 O4 -164.4(3) . . . . ?
C32 N28 C35 O4 17.5(5) . . . . ?
N29 N28 C35 N36 16.6(4) . . . . ?
C32 N28 C35 N36 -161.5(3) . . . . ?
O4 C35 N36 N27 5.1(4) . . . . ?
N28 C35 N36 N27 -176.0(2) . . . . ?
C26 N27 N36 C35 90.2(3) . . . . ?
C41 N37 N38 C39 -0.4(4) . . . . ?
C44 N37 N38 C39 178.7(3) . . . . ?
N37 N38 C39 C40 0.8(4) . . . . ?
N37 N38 C39 C42 -179.7(4) . . . . ?
N38 C39 C40 C41 -0.8(5) . . . . ?
C42 C39 C40 C41 179.7(5) . . . . ?
C39 C40 C41 N37 0.5(4) . . . . ?
C39 C40 C41 C43 -176.3(4) . . . . ?
N38 N37 C41 C40 -0.1(4) . . . . ?
C44 N37 C41 C40 -179.1(3) . . . . ?
N38 N37 C41 C43 177.1(4) . . . . ?
C44 N37 C41 C43 -2.0(6) . . . . ?
N38 N37 C44 O5 169.6(3) . . . . ?
C41 N37 C44 O5 -11.5(5) . . . . ?
N38 N37 C44 N45 -8.5(4) . . . . ?
C41 N37 C44 N45 170.5(3) . . . . ?
O5 C44 N45 N54 5.7(5) . . . . ?
N37 C44 N45 N54 -176.3(2) . . . . ?
C50 N46 N47 C48 -0.2(4) . . . . ?
C53 N46 N47 C48 179.9(3) . . . . ?
N46 N47 C48 C49 0.6(4) . . . . ?
N46 N47 C48 C51 179.5(3) . . . . ?
N47 C48 C49 C50 -0.9(4) . . . . ?
C51 C48 C49 C50 -179.6(4) . . . . ?
C48 C49 C50 N46 0.7(4) . . . . ?
C48 C49 C50 C52 179.7(4) . . . . ?
N47 N46 C50 C49 -0.3(4) . . . . ?
C53 N46 C50 C49 179.5(3) . . . . ?
N47 N46 C50 C52 -179.4(3) . . . . ?
C53 N46 C50 C52 0.5(6) . . . . ?
N47 N46 C53 O6 -179.6(3) . . . . ?
C50 N46 C53 O6 0.5(5) . . . . ?
N47 N46 C53 N54 -0.2(4) . . . . ?
C50 N46 C53 N54 180.0(3) . . . . ?
O6 C53 N54 N45 2.1(5) . . . . ?
N46 C53 N54 N45 -177.4(2) . . . . ?
C44 N45 N54 C53 78.0(4) . . . . ?
